data_7703376
loop_
_publ_author_name
'Smith, Danielle E.'
'Greenacre, Victoria K.'
'Hector, Andrew L.'
'Huang, Ruomeng'
'Levason, William'
'Reid, Gillian'
'Robinson, Fred'
'Thomas, Shibin'

_publ_section_title
;
 Thioether complexes of WSCl<sub>4</sub>, WOCl<sub>4</sub> and
 WSCl<sub>3</sub> and evaluation of thiochloride complexes as CVD
 precursors for WS<sub>2</sub> thin films.
;
_journal_issue 8
_journal_name_full 'Dalton transactions (Cambridge, England : 2003)'
_journal_page_first 2496
_journal_page_last 2504
_journal_paper_doi 10.1039/d0dt00068j
_journal_volume 49
_journal_year 2020
_chemical_formula_moiety 'C8 H18 Cl8 S4 W2'
_chemical_formula_sum 'C8 H18 Cl8 S4 W2'
_chemical_formula_weight 893.76
_chemical_properties_physical Moisture-sensitive
_space_group_crystal_system monoclinic
_space_group_IT_number 14
_space_group_name_Hall '-P 2ybc'
_space_group_name_H-M_alt 'P 1 21/c 1'
_atom_sites_solution_hydrogens geom
_atom_sites_solution_primary dual
_audit_creation_date 2019-07-01
_audit_creation_method
;
Olex2 1.2
(compiled 2018.05.29 svn.r3508 for OlexSys, GUI svn.r5506)
;
_audit_update_record
;
2019-08-28 deposited with the CCDC.	2020-01-28 downloaded from the CCDC.
;
_cell_angle_alpha 90
_cell_angle_beta 106.732(2)
_cell_angle_gamma 90
_cell_formula_units_Z 2
_cell_length_a 10.7903(2)
_cell_length_b 8.89710(10)
_cell_length_c 12.1898(2)
_cell_measurement_reflns_used 8954
_cell_measurement_temperature 99.97(13)
_cell_measurement_theta_max 30.9100
_cell_measurement_theta_min 3.4410
_cell_volume 1120.70(3)
_computing_cell_refinement 'CrysAlisPro 1.171.39.46 (Rigaku OD, 2018)'
_computing_data_collection 'CrysAlisPro 1.171.39.46 (Rigaku OD, 2018)'
_computing_data_reduction 'CrysAlisPro 1.171.39.46 (Rigaku OD, 2018)'
_computing_molecular_graphics 'Olex2 (Dolomanov et al., 2009)'
_computing_publication_material 'Olex2 (Dolomanov et al., 2009)'
_computing_structure_refinement 'ShelXL (Sheldrick, 2015)'
_computing_structure_solution 'ShelXT (Sheldrick, 2015)'
_diffrn_ambient_environment N~2~
_diffrn_ambient_temperature 99.97(13)
_diffrn_detector 'CCD plate'
_diffrn_measured_fraction_theta_full 0.999
_diffrn_measured_fraction_theta_max 0.999
_diffrn_measurement_details
;
List of Runs (angles in degrees, time in seconds):

  # Type    Start    End  Width  t~exp~   \w     \q     \k     \f   Frames
#--------------------------------------------------------------------------
  1  \w    -19.00  94.00   1.00    1.66    --    5.00  38.00-180.00  113
  2  \w   -101.00  12.00   1.00    1.66    --  -12.10 -38.00 120.00  113
  3  \w   -101.00  18.00   1.00    1.66    --  -12.10 -60.00 -90.00  119
  4  \w    -88.00   9.00   1.00    1.66    --  -12.10 -60.00   0.00   97
  5  \w   -101.00  18.00   1.00    1.66    --  -12.10 -60.00 120.00  119
  6  \w     35.00  61.00   1.00    1.66    --  -12.10  38.00  90.00   26
  7  \w    -20.00  13.00   1.00    1.66    --  -12.10  38.00  90.00   33
;
_diffrn_measurement_device 'four-circle diffractometer'
_diffrn_measurement_device_type 'XtaLAB AFC12 (RCD3): Kappa single'
_diffrn_measurement_method '\w scans'
_diffrn_orient_matrix_type 'CrysAlisPro convention (1999,Acta A55,543-557)'
_diffrn_orient_matrix_UB_11 0.0492844000
_diffrn_orient_matrix_UB_12 -0.0082326000
_diffrn_orient_matrix_UB_13 -0.0275123000
_diffrn_orient_matrix_UB_21 -0.0473775000
_diffrn_orient_matrix_UB_22 0.0017393000
_diffrn_orient_matrix_UB_23 -0.0541418000
_diffrn_orient_matrix_UB_31 0.0061704000
_diffrn_orient_matrix_UB_32 0.0792731000
_diffrn_orient_matrix_UB_33 -0.0016902000
_diffrn_radiation_monochromator mirror
_diffrn_radiation_probe x-ray
_diffrn_radiation_type MoK\a
_diffrn_radiation_wavelength 0.71073
_diffrn_reflns_av_R_equivalents 0.0613
_diffrn_reflns_av_unetI/netI 0.0307
_diffrn_reflns_Laue_measured_fraction_full 0.999
_diffrn_reflns_Laue_measured_fraction_max 0.999
_diffrn_reflns_limit_h_max 13
_diffrn_reflns_limit_h_min -13
_diffrn_reflns_limit_k_max 10
_diffrn_reflns_limit_k_min -10
_diffrn_reflns_limit_l_max 15
_diffrn_reflns_limit_l_min -15
_diffrn_reflns_number 18750
_diffrn_reflns_point_group_measured_fraction_full 0.999
_diffrn_reflns_point_group_measured_fraction_max 0.999
_diffrn_reflns_theta_full 25.242
_diffrn_reflns_theta_max 25.991
_diffrn_reflns_theta_min 3.021
_diffrn_source 'Rotating-anode X-ray tube'
_diffrn_source_type 'Rigaku (Mo) X-ray Source'
_exptl_absorpt_coefficient_mu 11.574
_exptl_absorpt_correction_T_max 0.88652
_exptl_absorpt_correction_T_min 0.88652
_exptl_absorpt_correction_type multi-scan
_exptl_absorpt_process_details
;
CrysAlisPro 1.171.39.46 (Rigaku Oxford Diffraction, 2018)
Spherical absorption correction
 using equivalent radius and absorption coefficient.
Empirical absorption correction using spherical harmonics,
 implemented in SCALE3 ABSPACK scaling algorithm.
;
_exptl_crystal_colour 'dark red'
_exptl_crystal_colour_modifier dark
_exptl_crystal_colour_primary red
_exptl_crystal_density_diffrn 2.649
_exptl_crystal_description plate
_exptl_crystal_F_000 828
_exptl_crystal_preparation 'Slow evporation from DCM'
_exptl_crystal_recrystallization_method 'Slow evaporation from DCM'
_exptl_crystal_size_max 0.03
_exptl_crystal_size_mid 0.02
_exptl_crystal_size_min 0.01
_refine_diff_density_max 3.053
_refine_diff_density_min -1.229
_refine_diff_density_rms 0.220
_refine_ls_extinction_method none
_refine_ls_goodness_of_fit_ref 1.180
_refine_ls_hydrogen_treatment constr
_refine_ls_matrix_type full
_refine_ls_number_parameters 102
_refine_ls_number_reflns 2199
_refine_ls_number_restraints 0
_refine_ls_restrained_S_all 1.180
_refine_ls_R_factor_all 0.0413
_refine_ls_R_factor_gt 0.0391
_refine_ls_shift/su_max 0.001
_refine_ls_shift/su_mean 0.000
_refine_ls_structure_factor_coef Fsqd
_refine_ls_weighting_details 'w=1/[\s^2^(Fo^2^)+(0.0309P)^2^+10.6377P] where P=(Fo^2^+2Fc^2^)/3'
_refine_ls_weighting_scheme calc
_refine_ls_wR_factor_gt 0.0869
_refine_ls_wR_factor_ref 0.0884
_reflns_Friedel_coverage 0.000
_reflns_number_gt 2117
_reflns_number_total 2199
_reflns_threshold_expression 'I > 2\s(I)'
_cod_data_source_file d0dt00068j2.cif
_cod_data_source_block exp614sphere
_cod_depositor_comments 'Adding full bibliography for 7703371--7703377.cif.'
_cod_database_code 7703376
_shelx_shelxl_version_number 2018/3
_chemical_oxdiff_formula 'C11 H10 N O'
_chemical_oxdiff_usercomment 'Red Plate'
_shelx_space_group_comment
;
The symmetry employed for this shelxl refinement is uniquely defined
by the following loop, which should always be used as a source of
symmetry information in preference to the above space-group names.
They are only intended as comments.
;
_shelx_estimated_absorpt_t_max 0.893
_shelx_estimated_absorpt_t_min 0.723
_reflns_odcompleteness_completeness 99.84
_reflns_odcompleteness_iscentric 1
_reflns_odcompleteness_theta 28.64
_olex2_refinement_description
;
1. Fixed Uiso
 At 1.2 times of:
  All C(H) groups, All C(H,H) groups
 At 1.5 times of:
  All C(H,H,H) groups
2.a Ternary CH refined with riding coordinates:
 C3(H3)
2.b Secondary CH2 refined with riding coordinates:
 C1(H1A,H1B)
2.c Idealised Me refined as rotating group:
 C2(H2A,H2B,H2C), C4(H4A,H4B,H4C)
;
_olex2_exptl_crystal_mounting_method Mounted
_olex2_submission_special_instructions 'No special instructions were received'
_oxdiff_exptl_absorpt_empirical_details
;
Empirical correction (ABSPACK) includes:
- Absorption correction using spherical harmonics
- Frame scaling
;
_oxdiff_exptl_absorpt_empirical_full_max 2.063
_oxdiff_exptl_absorpt_empirical_full_min 0.314

loop_
_space_group_symop_operation_xyz
'x, y, z'
'-x, y+1/2, -z+1/2'
'-x, -y, -z'
'x, -y-1/2, z-1/2'

loop_
_atom_site_label
_atom_site_type_symbol
_atom_site_fract_x
_atom_site_fract_y
_atom_site_fract_z
_atom_site_U_iso_or_equiv
_atom_site_adp_type
_atom_site_occupancy
_atom_site_site_symmetry_order
_atom_site_calc_flag
_atom_site_refinement_flags_posn
W1 W 0.21375(2) 0.74893(3) 0.63811(2) 0.01503(13) Uani 1 1 d .
Cl2 Cl 0.08562(16) 0.7999(2) 0.45334(15) 0.0234(4) Uani 1 1 d .
S2 S 0.29908(16) 0.5239(2) 0.50828(15) 0.0191(4) Uani 1 1 d .
Cl1 Cl 0.07048(16) 0.5615(2) 0.65113(15) 0.0219(4) Uani 1 1 d .
Cl4 Cl 0.36116(16) 0.6410(2) 0.79507(15) 0.0238(4) Uani 1 1 d .
Cl3 Cl 0.38429(16) 0.8703(2) 0.59697(16) 0.0236(4) Uani 1 1 d .
S1 S 0.14578(18) 0.9220(2) 0.72232(17) 0.0251(4) Uani 1 1 d .
C2 C 0.2970(8) 0.2761(9) 0.6503(7) 0.0257(17) Uani 1 1 d .
H2A H 0.387327 0.255202 0.663165 0.039 Uiso 1 1 calc GR
H2B H 0.252813 0.185372 0.659529 0.039 Uiso 1 1 calc GR
H2C H 0.286632 0.349754 0.704513 0.039 Uiso 1 1 calc GR
C3 C 0.2404(7) 0.3358(8) 0.5299(6) 0.0199(15) Uani 1 1 d .
H3 H 0.147026 0.345454 0.518284 0.024 Uiso 1 1 calc R
C1 C 0.4752(6) 0.5037(9) 0.5531(6) 0.0214(15) Uani 1 1 d .
H1A H 0.514334 0.588554 0.600437 0.026 Uiso 1 1 calc R
H1B H 0.499388 0.412780 0.598025 0.026 Uiso 1 1 calc R
C4 C 0.2569(9) 0.2268(9) 0.4392(8) 0.0312(19) Uani 1 1 d .
H4A H 0.217984 0.268474 0.364497 0.047 Uiso 1 1 calc GR
H4B H 0.215693 0.133194 0.446293 0.047 Uiso 1 1 calc GR
H4C H 0.347379 0.210037 0.449322 0.047 Uiso 1 1 calc GR

loop_
_atom_site_aniso_label
_atom_site_aniso_U_11
_atom_site_aniso_U_22
_atom_site_aniso_U_33
_atom_site_aniso_U_23
_atom_site_aniso_U_13
_atom_site_aniso_U_12
W1 0.01305(18) 0.01535(19) 0.01671(19) -0.00004(10) 0.00429(13) -0.00053(10)
Cl2 0.0214(8) 0.0256(9) 0.0207(9) 0.0039(7) 0.0022(7) 0.0025(7)
S2 0.0166(8) 0.0205(9) 0.0209(9) 0.0014(7) 0.0065(7) 0.0009(7)
Cl1 0.0173(8) 0.0232(9) 0.0261(9) 0.0000(7) 0.0077(7) -0.0033(7)
Cl4 0.0199(8) 0.0263(9) 0.0223(9) 0.0013(7) 0.0014(7) -0.0005(7)
Cl3 0.0198(8) 0.0201(9) 0.0322(10) -0.0011(7) 0.0093(7) -0.0055(7)
S1 0.0275(9) 0.0235(10) 0.0255(10) -0.0036(8) 0.0096(8) 0.0016(7)
C2 0.022(4) 0.027(4) 0.027(4) 0.004(3) 0.006(3) -0.001(3)
C3 0.019(3) 0.017(3) 0.026(4) -0.001(3) 0.010(3) -0.001(3)
C1 0.013(3) 0.027(4) 0.026(4) 0.004(3) 0.008(3) 0.004(3)
C4 0.034(5) 0.029(4) 0.034(5) -0.001(4) 0.015(4) 0.002(3)

loop_
_atom_type_symbol
_atom_type_description
_atom_type_scat_dispersion_real
_atom_type_scat_dispersion_imag
_atom_type_scat_source
C C 0.0033 0.0016 'International Tables Vol C Tables 4.2.6.8 and 6.1.1.4'
H H 0.0000 0.0000 'International Tables Vol C Tables 4.2.6.8 and 6.1.1.4'
Cl Cl 0.1484 0.1585 'International Tables Vol C Tables 4.2.6.8 and 6.1.1.4'
S S 0.1246 0.1234 'International Tables Vol C Tables 4.2.6.8 and 6.1.1.4'
W W -0.8490 6.8722 'International Tables Vol C Tables 4.2.6.8 and 6.1.1.4'

loop_
_geom_angle_atom_site_label_1
_geom_angle_atom_site_label_2
_geom_angle_atom_site_label_3
_geom_angle
_geom_angle_site_symmetry_1
Cl2 W1 S2 78.29(6) .
Cl1 W1 Cl2 89.10(6) .
Cl1 W1 S2 82.03(6) .
Cl1 W1 Cl4 87.58(6) .
Cl4 W1 Cl2 163.26(7) .
Cl4 W1 S2 85.01(6) .
Cl3 W1 Cl2 89.27(6) .
Cl3 W1 S2 78.68(6) .
Cl3 W1 Cl1 160.57(6) .
Cl3 W1 Cl4 88.43(6) .
S1 W1 Cl2 97.87(7) .
S1 W1 S2 175.95(7) .
S1 W1 Cl1 99.27(7) .
S1 W1 Cl4 98.86(7) .
S1 W1 Cl3 100.13(7) .
C3 S2 W1 112.3(2) .
C1 S2 W1 112.1(2) .
C1 S2 C3 103.8(3) .
C2 C3 S2 113.6(5) .
C2 C3 C4 112.5(6) .
C4 C3 S2 111.1(5) .
C1 C1 S2 109.7(6) 3_666

loop_
_geom_bond_atom_site_label_1
_geom_bond_atom_site_label_2
_geom_bond_distance
_geom_bond_site_symmetry_2
W1 Cl2 2.3231(17) .
W1 S2 2.8633(18) .
W1 Cl1 2.3100(17) .
W1 Cl4 2.3155(17) .
W1 Cl3 2.3096(17) .
W1 S1 2.0967(19) .
S2 C3 1.836(7) .
S2 C1 1.829(7) .
C2 C3 1.514(11) .
C3 C4 1.519(11) .
C1 C1 1.537(14) 3_666
